data_7225995
loop_
_publ_author_name
'Ochoa, Mar\'ia Eugenia'
'Aguilar-Granda, Andr\'es'
'Ramirez-Montes, Pedro I.'
'Barba, Victor'
'L\'opez, Yliana'
'Santillan, Rosa'
'Farf\'an, Norberto'

_publ_section_title
;
 Designed synthesis of &#x201C;L&#x201D; shaped 17-halo-aryl-ethynyl
 steroids
;
_journal_issue 36
_journal_name_full CrystEngComm
_journal_page_first 6830
_journal_paper_doi 10.1039/C6CE01056C
_journal_volume 18
_journal_year 2016
_chemical_absolute_configuration rm
_chemical_compound_source 'synthesis as described'
_chemical_formula_moiety 'C26 H29 I1 O2'
_chemical_formula_sum 'C26 H29 I O2'
_chemical_formula_weight 500.39
_space_group_IT_number 19
_symmetry_cell_setting orthorhombic
_symmetry_Int_Tables_number 19
_symmetry_space_group_name_Hall 'P 2ac 2ab'
_symmetry_space_group_name_H-M 'P 21 21 21'
_atom_sites_solution_hydrogens mixed
_audit_conform_dict_location ftp://ftp.iucr.org/pub/cif_core.dic
_audit_conform_dict_name cif_core.dic
_audit_conform_dict_version 2.4.3
_audit_creation_date 2016-02-17T14:51:04-00:00
_audit_creation_method 'WinGX routine CIF_UPDATE'
_audit_update_record
;
2016-03-10 deposited with the CCDC.
2016-07-13 downloaded from the CCDC.
;
_cell_angle_alpha 90
_cell_angle_beta 90
_cell_angle_gamma 90
_cell_formula_units_Z 4
_cell_length_a 6.30450(10)
_cell_length_b 16.0693(4)
_cell_length_c 22.1170(6)
_cell_measurement_reflns_used 14436
_cell_measurement_temperature 293(2)
_cell_measurement_theta_max 27.48
_cell_measurement_theta_min 2.91
_cell_measurement_wavelength 0.71073
_cell_volume 2240.65(9)
_computing_cell_refinement 'HKL Scalepack (Otwinowski & Minor 1997)'
_computing_data_collection 'Collect (Bruker AXS BV, 1997-2004)'
_computing_data_reduction 'HKL Denzo and Scalepack (Otwinowski & Minor 1997)'
_computing_molecular_graphics 'Ortep-3 for Windows (Farrugia, 1997)'
_computing_publication_material 'WinGX publication routines (Farrugia, 1999)'
_computing_structure_refinement 'SHELXL-2014/7 (Sheldrick, 2014)'
_computing_structure_solution 'SUPERFLIP (Palatinus & Chapuis, 2007)'
_diffrn_ambient_temperature 293(2)
_diffrn_detector 'CCD plate'
_diffrn_detector_area_resol_mean 9
_diffrn_measured_fraction_theta_full 0.987
_diffrn_measured_fraction_theta_max 0.985
_diffrn_measurement_device '95mm CCD camera on \k-goniostat'
_diffrn_measurement_device_type KappaCCD
_diffrn_measurement_method 'CCD rotation images, thick slices'
_diffrn_orient_matrix_type 'by Bruker AXS Collect from scalepack cell'
_diffrn_orient_matrix_UB_11 0.026394
_diffrn_orient_matrix_UB_12 -0.020295
_diffrn_orient_matrix_UB_13 -0.042075
_diffrn_orient_matrix_UB_21 0.044268
_diffrn_orient_matrix_UB_22 0.057296
_diffrn_orient_matrix_UB_23 -0.012333
_diffrn_orient_matrix_UB_31 0.15001
_diffrn_orient_matrix_UB_32 -0.013338
_diffrn_orient_matrix_UB_33 0.011042
_diffrn_radiation_monochromator 'horizonally mounted graphite crystal'
_diffrn_radiation_probe x-ray
_diffrn_radiation_type MoK\a
_diffrn_radiation_wavelength 0.71073
_diffrn_reflns_av_R_equivalents 0.0333
_diffrn_reflns_av_unetI/netI 0.0446
_diffrn_reflns_Laue_measured_fraction_full 0.987
_diffrn_reflns_Laue_measured_fraction_max 0.985
_diffrn_reflns_limit_h_max 6
_diffrn_reflns_limit_h_min -8
_diffrn_reflns_limit_k_max 14
_diffrn_reflns_limit_k_min -20
_diffrn_reflns_limit_l_max 21
_diffrn_reflns_limit_l_min -28
_diffrn_reflns_number 16477
_diffrn_reflns_point_group_measured_fraction_full 0.991
_diffrn_reflns_point_group_measured_fraction_max 0.985
_diffrn_reflns_theta_full 25.242
_diffrn_reflns_theta_max 27.55
_diffrn_reflns_theta_min 3.36
_diffrn_source 'Enraf Nonius FR590'
_exptl_absorpt_coefficient_mu 1.448
_exptl_absorpt_correction_T_max 0.809
_exptl_absorpt_correction_T_min 0.7
_exptl_absorpt_correction_type multi-scan
_exptl_absorpt_process_details
;
        [c.f. r.h. blessing, acta cryst. (1995), a51, 33-38]
;
_exptl_crystal_colour brown
_exptl_crystal_density_diffrn 1.483
_exptl_crystal_density_method 'not measured'
_exptl_crystal_description prism
_exptl_crystal_F_000 1016
_exptl_crystal_size_max 0.29
_exptl_crystal_size_mid 0.18
_exptl_crystal_size_min 0.11
_refine_diff_density_max 0.673
_refine_diff_density_min -0.558
_refine_diff_density_rms 0.061
_refine_ls_abs_structure_details
;
 Flack x determined using 1626 quotients [(I+)-(I-)]/[(I+)+(I-)]
 (Parsons, Flack and Wagner, Acta Cryst. B69 (2013) 249-259).
;
_refine_ls_abs_structure_Flack -0.043(13)
_refine_ls_extinction_method none
_refine_ls_goodness_of_fit_ref 1.046
_refine_ls_hydrogen_treatment mixed
_refine_ls_matrix_type full
_refine_ls_number_constraints 0
_refine_ls_number_parameters 267
_refine_ls_number_reflns 5110
_refine_ls_number_restraints 1
_refine_ls_restrained_S_all 1.047
_refine_ls_R_factor_all 0.0482
_refine_ls_R_factor_gt 0.0373
_refine_ls_shift/su_max 0
_refine_ls_shift/su_mean 0
_refine_ls_structure_factor_coef Fsqd
_refine_ls_weighting_details 'w=1/[\s^2^(Fo^2^)+(0.0277P)^2^+1.5393P] where P=(Fo^2^+2Fc^2^)/3'
_refine_ls_weighting_scheme calc
_refine_ls_wR_factor_gt 0.0796
_refine_ls_wR_factor_ref 0.0846
_reflns_Friedel_coverage 0.744
_reflns_Friedel_fraction_full 0.996
_reflns_Friedel_fraction_max 0.986
_reflns_number_gt 4388
_reflns_number_total 5110
_reflns_threshold_expression 'I > 2\s(I)'
_cod_data_source_file c6ce01056c2.cif
_cod_data_source_block san681
_cod_depositor_comments 'Adding full bibliography for 7225988--7225998.cif.'
_cod_database_code 7225995
_shelx_estimated_absorpt_t_min 0.679
_shelx_estimated_absorpt_t_max 0.857

loop_
_symmetry_equiv_pos_as_xyz
'x, y, z'
'-x+1/2, -y, z+1/2'
'x+1/2, -y+1/2, -z'
'-x, y+1/2, -z+1/2'

loop_
_atom_site_label
_atom_site_type_symbol
_atom_site_fract_x
_atom_site_fract_y
_atom_site_fract_z
_atom_site_U_iso_or_equiv
_atom_site_adp_type
_atom_site_occupancy
_atom_site_site_symmetry_order
_atom_site_calc_flag
_atom_site_refinement_flags_posn
_atom_site_refinement_flags_adp
C9 C 0.0268(7) 0.4940(3) 0.3052(2) 0.0363(10) Uani 1 1 d . .
H9 H 0.1539 0.527 0.3139 0.044 Uiso 1 1 calc R U
C10 C -0.0205(9) 0.5027(4) 0.2360(2) 0.0509(13) Uani 1 1 d . .
H10 H -0.136 0.464 0.2265 0.061 Uiso 1 1 calc R U
C5 C 0.1732(10) 0.4723(4) 0.2032(2) 0.0511(14) Uani 1 1 d . .
C6 C 0.2237(13) 0.3822(4) 0.2135(2) 0.0642(17) Uani 1 1 d . .
H6C H 0.3489 0.3665 0.1907 0.077 Uiso 1 1 calc R U
H6B H 0.1062 0.3477 0.2003 0.077 Uiso 1 1 calc R U
C7 C 0.2632(9) 0.3699(3) 0.2818(2) 0.0456(12) Uani 1 1 d . .
H7B H 0.2829 0.3111 0.29 0.055 Uiso 1 1 calc R U
H7A H 0.3926 0.3986 0.2932 0.055 Uiso 1 1 calc R U
C8 C 0.0790(8) 0.4028(3) 0.32036(18) 0.0344(9) Uani 1 1 d . .
H8 H -0.0468 0.3688 0.3122 0.041 Uiso 1 1 calc R U
C14 C 0.1301(6) 0.3970(2) 0.38769(18) 0.0276(8) Uani 1 1 d . .
H14 H 0.2489 0.435 0.395 0.033 Uiso 1 1 calc R U
C13 C -0.0553(6) 0.4272(3) 0.42814(19) 0.0304(9) Uani 1 1 d . .
C12 C -0.1058(9) 0.5172(3) 0.4130(2) 0.0378(10) Uani 1 1 d . .
H12A H 0.0133 0.5522 0.4243 0.045 Uiso 1 1 calc R U
H12B H -0.2284 0.5351 0.4361 0.045 Uiso 1 1 calc R U
C11 C -0.1514(8) 0.5275(3) 0.3450(2) 0.0427(12) Uani 1 1 d . .
H11B H -0.2819 0.4985 0.3352 0.051 Uiso 1 1 calc R U
H11A H -0.1723 0.586 0.3362 0.051 Uiso 1 1 calc R U
C15 C 0.1934(7) 0.3131(3) 0.41478(19) 0.0360(9) Uani 1 1 d . .
H15A H 0.3389 0.2992 0.4047 0.043 Uiso 1 1 calc R U
H15B H 0.1009 0.269 0.4005 0.043 Uiso 1 1 calc R U
C16 C 0.1676(7) 0.3266(3) 0.4832(2) 0.0351(10) Uani 1 1 d . .
H16B H 0.3055 0.3293 0.5026 0.042 Uiso 1 1 calc R U
H16A H 0.0882 0.281 0.501 0.042 Uiso 1 1 calc R U
C17 C 0.0457(6) 0.4104(3) 0.4921(2) 0.0315(9) Uani 1 1 d . .
C20 C 0.1906(8) 0.4779(3) 0.5097(2) 0.0364(10) Uani 1 1 d . .
C21 C 0.3057(8) 0.5325(3) 0.5260(2) 0.0400(11) Uani 1 1 d . .
C18 C -0.2532(8) 0.3723(3) 0.4213(2) 0.0439(12) Uani 1 1 d . .
H18B H -0.3622 0.3918 0.448 0.066 Uiso 1 1 calc R U
H18C H -0.2181 0.3158 0.4312 0.066 Uiso 1 1 calc R U
H18A H -0.3029 0.375 0.3803 0.066 Uiso 1 1 calc R U
C1A C 0.4435(8) 0.5979(3) 0.54780(19) 0.0353(10) Uani 1 1 d . .
C2A C 0.3753(7) 0.6793(3) 0.5512(2) 0.0421(11) Uani 1 1 d . .
H2A H 0.239 0.6927 0.5384 0.05 Uiso 1 1 calc R U
C6A C 0.6509(8) 0.5791(3) 0.5654(2) 0.0424(11) Uani 1 1 d . .
H6A H 0.7007 0.5247 0.5624 0.051 Uiso 1 1 calc R U
C5A C 0.7817(8) 0.6405(3) 0.5873(2) 0.0453(12) Uani 1 1 d . .
H5A H 0.9193 0.6277 0.5992 0.054 Uiso 1 1 calc R U
C4A C 0.7085(7) 0.7211(3) 0.5915(2) 0.0375(11) Uani 1 1 d . .
C3A C 0.5055(8) 0.7409(3) 0.5731(3) 0.0453(12) Uani 1 1 d . .
H3A H 0.4572 0.7955 0.5755 0.054 Uiso 1 1 calc R U
C4 C 0.3021(10) 0.5231(4) 0.1718(2) 0.0529(14) Uani 1 1 d . .
H4 H 0.4167 0.5001 0.1513 0.064 Uiso 1 1 calc R U
C3 C 0.2701(11) 0.6124(4) 0.1685(2) 0.0564(15) Uani 1 1 d . .
C2 C 0.0939(13) 0.6472(4) 0.2073(3) 0.0710(18) Uani 1 1 d . .
H2C H 0.1494 0.6596 0.2472 0.085 Uiso 1 1 calc R U
H2B H 0.0443 0.699 0.1896 0.085 Uiso 1 1 calc R U
C1 C -0.0884(12) 0.5889(5) 0.2133(3) 0.0701(18) Uani 1 1 d . .
H1A H -0.1572 0.583 0.1743 0.084 Uiso 1 1 calc R U
H1B H -0.1909 0.6123 0.2412 0.084 Uiso 1 1 calc R U
O2 O -0.1176(6) 0.4030(2) 0.53684(15) 0.0417(8) Uani 1 1 d D .
O1 O 0.3877(9) 0.6571(3) 0.13937(19) 0.0762(13) Uani 1 1 d . .
I1 I 0.91095(6) 0.81398(2) 0.62534(2) 0.05872(14) Uani 1 1 d . .
H2 H -0.075(7) 0.387(3) 0.5688(14) 0.027(12) Uiso 1 1 d D .

loop_
_atom_site_aniso_label
_atom_site_aniso_U_11
_atom_site_aniso_U_22
_atom_site_aniso_U_33
_atom_site_aniso_U_23
_atom_site_aniso_U_13
_atom_site_aniso_U_12
C9 0.037(2) 0.037(2) 0.035(2) 0.003(2) -0.0027(19) 0.0001(18)
C10 0.056(3) 0.061(4) 0.036(3) 0.008(2) -0.003(2) 0.003(3)
C5 0.074(4) 0.052(3) 0.027(2) -0.003(2) 0.000(2) 0.005(3)
C6 0.104(5) 0.048(3) 0.041(3) -0.004(3) 0.018(3) 0.002(3)
C7 0.060(3) 0.037(3) 0.040(3) -0.002(2) 0.007(2) 0.010(2)
C8 0.038(2) 0.032(2) 0.033(2) -0.0007(17) 0.001(2) -0.006(2)
C14 0.0261(19) 0.0227(18) 0.034(2) -0.0009(16) 0.0018(16) -0.0003(14)
C13 0.028(2) 0.031(2) 0.033(2) 0.0014(17) 0.0019(17) 0.0008(17)
C12 0.041(2) 0.034(2) 0.039(2) 0.0032(18) 0.007(2) 0.007(2)
C11 0.043(3) 0.041(3) 0.045(3) 0.006(2) 0.000(2) 0.010(2)
C15 0.041(2) 0.025(2) 0.042(2) -0.002(2) 0.0027(19) 0.006(2)
C16 0.038(2) 0.026(2) 0.041(2) 0.0059(19) -0.0031(18) 0.0017(17)
C17 0.031(2) 0.030(2) 0.033(2) 0.0001(17) 0.0012(17) 0.0011(17)
C20 0.043(2) 0.035(3) 0.031(2) 0.0011(19) -0.001(2) 0.000(2)
C21 0.049(3) 0.034(3) 0.038(2) -0.002(2) 0.002(2) -0.005(2)
C18 0.033(2) 0.055(3) 0.044(3) 0.007(2) -0.001(2) -0.011(2)
C1A 0.042(3) 0.034(2) 0.030(2) 0.0000(18) 0.0035(19) -0.004(2)
C2A 0.039(2) 0.038(3) 0.049(3) 0.001(2) -0.003(2) -0.002(2)
C6A 0.048(3) 0.032(2) 0.047(3) -0.004(2) -0.001(2) 0.002(2)
C5A 0.038(3) 0.043(3) 0.055(3) -0.002(2) -0.008(2) 0.001(2)
C4A 0.036(2) 0.037(3) 0.040(2) -0.003(2) 0.001(2) -0.0070(19)
C3A 0.048(3) 0.027(2) 0.061(3) -0.002(2) 0.005(3) -0.002(2)
C4 0.071(4) 0.054(3) 0.034(3) 0.000(2) 0.011(3) 0.003(3)
C3 0.077(4) 0.057(4) 0.035(3) 0.006(3) 0.003(3) 0.003(3)
C2 0.100(5) 0.055(4) 0.059(4) 0.017(3) 0.005(4) 0.021(4)
C1 0.071(4) 0.086(5) 0.054(3) 0.021(3) -0.001(3) 0.022(4)
O2 0.0434(19) 0.0437(19) 0.0379(18) 0.0048(15) 0.0078(16) 0.0018(15)
O1 0.111(4) 0.057(2) 0.061(3) 0.009(2) 0.022(3) -0.007(3)
I1 0.05139(19) 0.04609(19) 0.0787(3) -0.01527(19) -0.0069(2) -0.00873(15)

loop_
_atom_type_symbol
_atom_type_description
_atom_type_scat_dispersion_real
_atom_type_scat_dispersion_imag
_atom_type_scat_source
C C 0.0033 0.0016 'International Tables Vol C Tables 4.2.6.8 and 6.1.1.4'
H H 0 0 'International Tables Vol C Tables 4.2.6.8 and 6.1.1.4'
O O 0.0106 0.006 'International Tables Vol C Tables 4.2.6.8 and 6.1.1.4'
I I -0.4742 1.8119 'International Tables Vol C Tables 4.2.6.8 and 6.1.1.4'

loop_
_geom_angle_atom_site_label_1
_geom_angle_atom_site_label_2
_geom_angle_atom_site_label_3
_geom_angle
C11 C9 C8 111.6(4)
C11 C9 C10 113.1(4)
C8 C9 C10 109.8(4)
C11 C9 H9 107.4
C8 C9 H9 107.4
C10 C9 H9 107.4
C5 C10 C1 111.3(5)
C5 C10 C9 106.8(4)
C1 C10 C9 116.9(5)
C5 C10 H10 107.1
C1 C10 H10 107.1
C9 C10 H10 107.1
C4 C5 C6 122.5(6)
C4 C5 C10 122.8(6)
C6 C5 C10 114.4(5)
C5 C6 C7 107.9(4)
C5 C6 H6C 110.1
C7 C6 H6C 110.1
C5 C6 H6B 110.1
C7 C6 H6B 110.1
H6C C6 H6B 108.4
C8 C7 C6 112.2(5)
C8 C7 H7B 109.2
C6 C7 H7B 109.2
C8 C7 H7A 109.2
C6 C7 H7A 109.2
H7B C7 H7A 107.9
C14 C8 C7 111.2(4)
C14 C8 C9 108.4(3)
C7 C8 C9 111.6(4)
C14 C8 H8 108.5
C7 C8 H8 108.5
C9 C8 H8 108.5
C8 C14 C15 119.4(3)
C8 C14 C13 112.6(3)
C15 C14 C13 104.3(3)
C8 C14 H14 106.6
C15 C14 H14 106.6
C13 C14 H14 106.6
C12 C13 C18 110.8(4)
C12 C13 C14 109.2(3)
C18 C13 C14 112.1(4)
C12 C13 C17 116.5(4)
C18 C13 C17 108.6(3)
C14 C13 C17 99.2(3)
C13 C12 C11 110.9(4)
C13 C12 H12A 109.5
C11 C12 H12A 109.5
C13 C12 H12B 109.5
C11 C12 H12B 109.5
H12A C12 H12B 108
C9 C11 C12 112.8(4)
C9 C11 H11B 109
C12 C11 H11B 109
C9 C11 H11A 109
C12 C11 H11A 109
H11B C11 H11A 107.8
C14 C15 C16 103.5(3)
C14 C15 H15A 111.1
C16 C15 H15A 111.1
C14 C15 H15B 111.1
C16 C15 H15B 111.1
H15A C15 H15B 109
C15 C16 C17 107.2(3)
C15 C16 H16B 110.3
C17 C16 H16B 110.3
C15 C16 H16A 110.3
C17 C16 H16A 110.3
H16B C16 H16A 108.5
O2 C17 C20 108.9(4)
O2 C17 C16 111.6(3)
C20 C17 C16 111.3(4)
O2 C17 C13 110.1(3)
C20 C17 C13 111.3(3)
C16 C17 C13 103.5(3)
C21 C20 C17 177.8(5)
C20 C21 C1A 178.0(5)
C13 C18 H18B 109.5
C13 C18 H18C 109.5
H18B C18 H18C 109.5
C13 C18 H18A 109.5
H18B C18 H18A 109.5
H18C C18 H18A 109.5
C2A C1A C6A 118.8(4)
C2A C1A C21 121.3(4)
C6A C1A C21 119.9(4)
C3A C2A C1A 121.1(5)
C3A C2A H2A 119.5
C1A C2A H2A 119.5
C5A C6A C1A 120.3(5)
C5A C6A H6A 119.9
C1A C6A H6A 119.9
C6A C5A C4A 119.9(4)
C6A C5A H5A 120.1
C4A C5A H5A 120.1
C5A C4A C3A 120.5(4)
C5A C4A I1 119.2(3)
C3A C4A I1 120.3(4)
C2A C3A C4A 119.4(5)
C2A C3A H3A 120.3
C4A C3A H3A 120.3
C5 C4 C3 122.9(6)
C5 C4 H4 118.6
C3 C4 H4 118.6
O1 C3 C4 121.6(6)
O1 C3 C2 122.1(6)
C4 C3 C2 116.1(5)
C1 C2 C3 112.6(6)
C1 C2 H2C 109.1
C3 C2 H2C 109.1
C1 C2 H2B 109.1
C3 C2 H2B 109.1
H2C C2 H2B 107.8
C2 C1 C10 112.5(5)
C2 C1 H1A 109.1
C10 C1 H1A 109.1
C2 C1 H1B 109.1
C10 C1 H1B 109.1
H1A C1 H1B 107.8
C17 O2 H2 113(4)

loop_
_geom_bond_atom_site_label_1
_geom_bond_atom_site_label_2
_geom_bond_distance
C9 C11 1.525(7)
C9 C8 1.540(6)
C9 C10 1.567(7)
C9 H9 0.98
C10 C5 1.502(8)
C10 C1 1.535(9)
C10 H10 0.98
C5 C4 1.345(8)
C5 C6 1.499(8)
C6 C7 1.544(8)
C6 H6C 0.97
C6 H6B 0.97
C7 C8 1.535(7)
C7 H7B 0.97
C7 H7A 0.97
C8 C14 1.526(6)
C8 H8 0.98
C14 C15 1.529(6)
C14 C13 1.550(6)
C14 H14 0.98
C13 C12 1.519(6)
C13 C18 1.535(6)
C13 C17 1.574(6)
C12 C11 1.540(7)
C12 H12A 0.97
C12 H12B 0.97
C11 H11B 0.97
C11 H11A 0.97
C15 C16 1.538(6)
C15 H15A 0.97
C15 H15B 0.97
C16 C17 1.563(6)
C16 H16B 0.97
C16 H16A 0.97
C17 O2 1.433(5)
C17 C20 1.472(6)
C20 C21 1.193(7)
C21 C1A 1.447(7)
C18 H18B 0.96
C18 H18C 0.96
C18 H18A 0.96
C1A C2A 1.379(7)
C1A C6A 1.398(7)
C2A C3A 1.374(7)
C2A H2A 0.93
C6A C5A 1.374(7)
C6A H6A 0.93
C5A C4A 1.378(7)
C5A H5A 0.93
C4A C3A 1.380(7)
C4A I1 2.102(5)
C3A H3A 0.93
C4 C3 1.451(8)
C4 H4 0.93
C3 O1 1.217(7)
C3 C2 1.510(9)
C2 C1 1.489(10)
C2 H2C 0.97
C2 H2B 0.97
C1 H1A 0.97
C1 H1B 0.97
O2 H2 0.80(2)

loop_
_geom_hbond_atom_site_label_D
_geom_hbond_atom_site_label_H
_geom_hbond_atom_site_label_A
_geom_hbond_distance_DH
_geom_hbond_distance_HA
_geom_hbond_distance_DA
_geom_hbond_angle_DHA
_geom_hbond_site_symmetry_A
C2 H2C I1 0.97 3.29 4.253(7) 170.3 3_466
O2 H2 O1 0.80(2) 2.08(3) 2.859(6) 165(5) 2_565
C2 H2C I1 0.97 3.29 4.253(7) 170.3 3_466
O2 H2 O1 0.80(2) 2.08(3) 2.859(6) 165(5) 2_565

loop_
_geom_torsion_atom_site_label_1
_geom_torsion_atom_site_label_2
_geom_torsion_atom_site_label_3
_geom_torsion_atom_site_label_4
_geom_torsion
C11 C9 C10 C5 176.6(5)
C8 C9 C10 C5 -58.1(6)
C11 C9 C10 C1 51.3(7)
C8 C9 C10 C1 176.6(5)
C1 C10 C5 C4 17.8(7)
C9 C10 C5 C4 -110.9(6)
C1 C10 C5 C6 -168.2(5)
C9 C10 C5 C6 63.1(6)
C4 C5 C6 C7 113.5(6)
C10 C5 C6 C7 -60.5(7)
C5 C6 C7 C8 53.5(7)
C6 C7 C8 C14 -174.9(4)
C6 C7 C8 C9 -53.8(6)
C11 C9 C8 C14 -55.3(5)
C10 C9 C8 C14 178.4(4)
C11 C9 C8 C7 -178.1(4)
C10 C9 C8 C7 55.7(5)
C7 C8 C14 C15 -55.4(5)
C9 C8 C14 C15 -178.5(4)
C7 C8 C14 C13 -178.2(4)
C9 C8 C14 C13 58.7(5)
C8 C14 C13 C12 -59.4(5)
C15 C14 C13 C12 169.7(4)
C8 C14 C13 C18 63.7(5)
C15 C14 C13 C18 -67.2(4)
C8 C14 C13 C17 178.3(3)
C15 C14 C13 C17 47.4(4)
C18 C13 C12 C11 -69.0(5)
C14 C13 C12 C11 55.0(5)
C17 C13 C12 C11 166.2(4)
C8 C9 C11 C12 54.5(6)
C10 C9 C11 C12 178.9(4)
C13 C12 C11 C9 -54.4(6)
C8 C14 C15 C16 -164.1(4)
C13 C14 C15 C16 -37.3(4)
C14 C15 C16 C17 11.8(4)
C15 C16 C17 O2 135.7(4)
C15 C16 C17 C20 -102.4(4)
C15 C16 C17 C13 17.2(4)
C12 C13 C17 O2 85.1(5)
C18 C13 C17 O2 -40.8(5)
C14 C13 C17 O2 -158.0(3)
C12 C13 C17 C20 -35.8(5)
C18 C13 C17 C20 -161.7(4)
C14 C13 C17 C20 81.1(4)
C12 C13 C17 C16 -155.5(4)
C18 C13 C17 C16 78.6(4)
C14 C13 C17 C16 -38.6(4)
C6A C1A C2A C3A -1.9(7)
C21 C1A C2A C3A 178.7(5)
C2A C1A C6A C5A 1.8(7)
C21 C1A C6A C5A -178.8(5)
C1A C6A C5A C4A -0.4(8)
C6A C5A C4A C3A -0.9(8)
C6A C5A C4A I1 179.8(4)
C1A C2A C3A C4A 0.7(8)
C5A C4A C3A C2A 0.8(8)
I1 C4A C3A C2A -179.9(4)
C6 C5 C4 C3 -171.3(6)
C10 C5 C4 C3 2.2(8)
C5 C4 C3 O1 -179.2(6)
C5 C4 C3 C2 5.5(9)
O1 C3 C2 C1 151.0(6)
C4 C3 C2 C1 -33.7(8)
C3 C2 C1 C10 54.0(7)
C5 C10 C1 C2 -45.4(7)
C9 C10 C1 C2 77.6(7)
